data_4322747
loop_
_publ_author_name
'S. Jurisson'
'M.M. Halihan'
'J.D. Lydon'
'C.L. Barnes'
'D.P. Nowotnik'
'A.D. Nunn'

_publ_contact_author
;
S. Jurisson
Chemistry Department
University of Missouri
Columbia, Missouri 65211 USA
;
_publ_section_title
;
 Linkage Isomerization of MSCN(CDOH)2(CDO)BMe to MNCS(CDOH)2(CDO)BMe (M =
 Tc, Re). Crystal Structures of TcNCS(CDOH)2(CDO)BMe,
 ReNCS(CDOH)2(CDO)BMe, and ReSCN(CDOH)2(CDO)BMe
;
_journal_name_full 'Inorganic Chemistry'
_journal_page_first 1922
_journal_page_last 1928
_journal_paper_doi 10.1021/ic971145i
_journal_volume 37
_journal_year 1998
_chemical_formula_moiety 'C20 H27 B N7 O6 S Tc '
_chemical_formula_sum 'C20 H27 B N7 O6 S Tc'
_chemical_formula_weight 602.34
_chemical_name_systematic ?
_space_group_IT_number 19
_symmetry_cell_setting orthorhombic
_symmetry_space_group_name_Hall 'P 2ac 2ab'
_symmetry_space_group_name_H-M 'P 21 21 21'
_cell_angle_alpha 90.0
_cell_angle_beta 90.0
_cell_angle_gamma 90.0
_cell_formula_units_Z 8
_cell_length_a 15.8140(20)
_cell_length_b 17.855(3)
_cell_length_c 17.997(5)
_cell_measurement_reflns_used 25
_cell_measurement_temperature 293
_cell_measurement_theta_max 25.00
_cell_measurement_theta_min 20.00
_cell_volume 5081.6(18)
_computing_data_reduction 'NRCVAX DATRD2'
_computing_molecular_graphics NRCVAX
_computing_publication_material 'NRCVAX TABLES Jan 94 Version'
_computing_structure_refinement 'NRCVAX LSTSQ'
_computing_structure_solution 'NRCVAX SOLVER'
_diffrn_ambient_temperature 293
_diffrn_measurement_device 'Nonius CAD-4    '
_diffrn_measurement_method 'Theta/2theta scan b/P/b '
_diffrn_radiation_monochromator graphite
_diffrn_radiation_source 'xray tube'
_diffrn_radiation_type 'Copper K\a    '
_diffrn_radiation_wavelength 1.54056
_diffrn_reflns_av_R_equivalents 0.000
_diffrn_reflns_limit_h_max 17
_diffrn_reflns_limit_h_min 0
_diffrn_reflns_limit_k_max 20
_diffrn_reflns_limit_k_min 0
_diffrn_reflns_limit_l_max 20
_diffrn_reflns_limit_l_min 0
_diffrn_reflns_number 4192
_diffrn_reflns_theta_max 59.91
_diffrn_reflns_theta_min 0.00
_diffrn_standards_decay_% 0.0
_diffrn_standards_interval_time 60
_diffrn_standards_number 3
_exptl_absorpt_coefficient_mu 5.81
_exptl_absorpt_correction_T_max 0.3438
_exptl_absorpt_correction_T_min 0.2424
_exptl_absorpt_correction_type empirical
_exptl_crystal_density_diffrn 1.575
_exptl_crystal_F_000 2472.98
_exptl_crystal_size_max 0.20
_exptl_crystal_size_mid 0.20
_exptl_crystal_size_min 0.30
_refine_diff_density_max 1.06
_refine_diff_density_min -1.49
_refine_ls_goodness_of_fit_obs 1.55
_refine_ls_matrix_type full
_refine_ls_number_parameters 649
_refine_ls_number_reflns 3509
_refine_ls_R_factor_all 0.054
_refine_ls_R_factor_obs 0.054
_refine_ls_shift/esd_max 0.035
_refine_ls_structure_factor_coef F
_refine_ls_weighting_details 'w = 1/(\s^2^(F)+0.0005F^2^)'
_refine_ls_weighting_scheme calc
_refine_ls_wR_factor_all 0.057
_refine_ls_wR_factor_obs 0.057
_reflns_number_observed 3509
_reflns_number_total 4192
_reflns_observed_criterion 'Inet > 2.0\s(Inet)'
_cod_data_source_file ic971145i_2.cif
_cod_data_source_block Tc-NCS
_cod_depositor_comments
;
The following automatic conversions were performed:

'_refine_ls_weighting_scheme' value '1/(\s^2^(F)+0.0005F^2^)' was
changed to 'calc'. New tag '_refine_ls_weighting_details' was
created. The value of the new tag was set to 'w =
1/(\s^2^(F)+0.0005F^2^)'.

Automatic conversion script
Id: cif_fix_values 3143 2015-03-26 13:38:13Z robertas 
;
_cod_original_formula_sum 'C20 H27 B N7 O6 S Tc '
_cod_database_code 4322747

loop_
_symmetry_equiv_pos_as_xyz
x,y,z
1/2+x,1/2-y,-z
-x,1/2+y,1/2-z
1/2-x,-y,1/2+z

loop_
_atom_site_aniso_label
_atom_site_aniso_U_11
_atom_site_aniso_U_22
_atom_site_aniso_U_33
_atom_site_aniso_U_12
_atom_site_aniso_U_13
_atom_site_aniso_U_23
_atom_site_aniso_type_symbol
TcA 0.0420(6) 0.0370(5) 0.0308(5) 0.0007(5) 0.0023(5) 0.0044(5) Tc
SA 0.085(3) 0.119(5) 0.116(4) 0.043(3) 0.029(3) -0.020(4) S
O1A 0.057(6) 0.049(5) 0.036(4) 0.001(5) -0.008(5) 0.010(4) O
O2A 0.073(7) 0.080(7) 0.036(5) 0.017(6) 0.014(5) 0.008(5) O
O3A 0.087(7) 0.039(5) 0.031(4) -0.006(6) 0.003(5) 0.007(4) O
O4A 0.077(7) 0.047(5) 0.042(5) -0.005(5) 0.006(5) 0.021(4) O
O5A 0.064(6) 0.047(5) 0.035(5) 0.000(5) 0.002(5) 0.013(5) O
O6A 0.092(8) 0.069(7) 0.024(4) 0.005(6) -0.002(5) 0.003(4) O
N1A 0.052(7) 0.032(6) 0.041(6) -0.013(6) -0.008(6) 0.008(5) N
N2A 0.057(8) 0.053(7) 0.036(6) -0.008(7) 0.000(5) 0.011(5) N
N3A 0.051(7) 0.034(6) 0.040(6) -0.012(6) 0.001(6) 0.004(5) N
N4A 0.058(7) 0.036(6) 0.038(6) -0.003(6) 0.009(5) 0.003(5) N
N5A 0.056(7) 0.032(6) 0.033(6) -0.005(6) 0.004(5) 0.007(5) N
N6A 0.057(7) 0.049(7) 0.029(5) 0.001(6) -0.008(5) 0.002(5) N
N7A 0.061(8) 0.053(7) 0.049(7) 0.015(7) 0.001(7) -0.004(7) N
C1A 0.043(8) 0.034(8) 0.063(9) 0.000(6) 0.014(8) 0.008(7) C
C2A 0.041(8) 0.058(10) 0.059(10) 0.016(8) 0.003(7) 0.006(8) C
C3A 0.070(12) 0.088(14) 0.114(16) 0.011(11) -0.014(13) 0.026(14) C
C4A 0.046(10) 0.130(18) 0.087(13) 0.024(11) 0.018(9) 0.001(12) C
C5A 0.047(9) 0.101(14) 0.077(11) 0.010(10) 0.004(9) -0.010(11) C
C6A 0.049(8) 0.049(8) 0.042(8) 0.007(7) 0.009(7) 0.004(7) C
C7A 0.049(8) 0.043(7) 0.031(6) -0.002(7) -0.011(6) 0.004(5) C
C8A 0.097(12) 0.040(9) 0.048(8) 0.011(9) -0.001(9) -0.011(6) C
C9A 0.28(3) 0.072(12) 0.047(9) -0.067(20) -0.007(16) -0.020(9) C
C10A 0.115(15) 0.043(9) 0.082(11) -0.021(9) 0.012(12) -0.003(9) C
C11A 0.065(9) 0.039(7) 0.053(7) 0.000(7) -0.002(7) 0.006(7) C
C12A 0.037(7) 0.029(7) 0.055(8) -0.009(6) 0.015(6) 0.006(6) C
C13A 0.056(9) 0.032(7) 0.037(7) 0.005(7) -0.001(7) 0.004(7) C
C14A 0.051(10) 0.055(10) 0.074(10) -0.003(8) -0.004(8) 0.004(8) C
C15A 0.058(10) 0.063(10) 0.067(10) -0.019(8) 0.012(8) -0.010(8) C
C16A 0.072(11) 0.060(11) 0.069(10) 0.009(9) -0.026(9) -0.017(9) C
C17A 0.085(12) 0.061(10) 0.046(9) -0.003(9) -0.013(9) -0.015(8) C
C18A 0.050(8) 0.041(8) 0.049(9) 0.000(7) 0.007(7) -0.002(7) C
C19A 0.090(12) 0.052(9) 0.047(8) 0.000(10) -0.005(9) 0.014(7) C
C20A 0.042(9) 0.088(13) 0.053(9) -0.006(9) 0.001(7) 0.017(9) C
BA 0.051(10) 0.037(8) 0.036(7) -0.002(8) -0.001(8) 0.006(6) B
TcB 0.0342(5) 0.0346(5) 0.0371(5) 0.0006(5) 0.0005(5) 0.0015(5) Tc
SB 0.059(3) 0.099(4) 0.110(4) 0.014(3) 0.032(3) 0.015(3) S
O1B 0.046(5) 0.037(5) 0.053(5) -0.001(4) 0.004(4) 0.001(4) O
O2B 0.052(5) 0.039(5) 0.062(6) 0.001(5) -0.006(5) 0.015(4) O
O3B 0.060(6) 0.035(6) 0.045(5) 0.009(5) -0.001(5) 0.011(4) O
O4B 0.064(6) 0.031(5) 0.053(5) -0.006(5) 0.003(5) 0.016(4) O
O5B 0.062(6) 0.037(5) 0.039(5) 0.011(5) 0.003(5) 0.001(4) O
O6B 0.069(6) 0.041(5) 0.059(5) -0.008(5) 0.001(5) 0.020(5) O
N1B 0.039(6) 0.027(5) 0.045(6) 0.009(5) -0.005(5) 0.002(5) N
N2B 0.050(7) 0.042(7) 0.044(6) 0.000(6) -0.002(5) 0.001(5) N
N3B 0.042(6) 0.063(8) 0.033(6) -0.005(6) -0.001(5) 0.000(6) N
N4B 0.052(7) 0.041(7) 0.045(6) 0.002(6) 0.005(6) -0.003(6) N
N5B 0.052(7) 0.027(6) 0.048(6) 0.001(5) 0.004(6) -0.002(5) N
N6B 0.037(6) 0.043(6) 0.050(6) 0.012(5) 0.003(5) 0.015(6) N
N7B 0.041(6) 0.059(7) 0.038(6) 0.000(6) 0.008(5) 0.001(6) N
C1B 0.037(8) 0.056(9) 0.036(7) 0.005(7) 0.002(6) 0.001(7) C
C2B 0.045(8) 0.056(10) 0.073(10) 0.009(8) 0.009(7) 0.010(9) C
C3B 0.099(16) 0.081(15) 0.135(18) 0.012(13) 0.059(14) 0.024(14) C
C4B 0.078(15) 0.123(20) 0.24(3) 0.032(15) 0.075(18) 0.027(21) C
C5B 0.049(9) 0.065(10) 0.049(8) 0.018(8) 0.013(7) 0.003(7) C
C6B 0.023(7) 0.052(9) 0.057(8) 0.000(6) -0.001(6) 0.010(7) C
C7B 0.038(7) 0.063(10) 0.040(7) 0.004(7) -0.006(6) 0.000(7) C
C8B 0.054(9) 0.055(9) 0.065(9) 0.012(8) -0.018(8) 0.001(8) C
C9B 0.072(11) 0.085(14) 0.101(13) -0.027(11) -0.053(10) 0.014(12) C
C10B 0.102(15) 0.066(12) 0.108(14) -0.014(12) -0.058(12) 0.000(12) C
C11B 0.073(11) 0.044(9) 0.079(11) -0.001(9) -0.003(9) -0.012(8) C
C12B 0.037(8) 0.041(8) 0.061(9) 0.003(6) -0.006(7) -0.008(7) C
C13B 0.043(8) 0.041(8) 0.048(8) 0.004(6) 0.001(7) -0.004(7) C
C14B 0.088(12) 0.036(7) 0.049(8) -0.009(7) -0.004(9) 0.001(7) C
C15B 0.074(10) 0.060(10) 0.043(7) -0.008(9) 0.002(8) -0.015(7) C
C16B 0.076(11) 0.080(11) 0.033(7) 0.001(10) -0.009(8) -0.010(8) C
C17B 0.061(9) 0.065(9) 0.031(6) -0.007(8) 0.001(7) 0.016(6) C
C18B 0.038(7) 0.035(7) 0.054(8) -0.011(6) 0.011(6) 0.006(6) C
C19B 0.051(9) 0.047(8) 0.050(8) -0.005(7) 0.000(7) 0.002(7) C
C20B 0.053(9) 0.033(8) 0.045(8) -0.004(7) 0.008(7) 0.006(6) C
BB 0.051(10) 0.038(9) 0.033(7) 0.008(8) -0.006(7) 0.009(7) B

loop_
_atom_site_label
_atom_site_fract_x
_atom_site_fract_y
_atom_site_fract_z
_atom_site_U_iso_or_equiv
_atom_site_thermal_displace_type
_atom_site_calc_flag
_atom_site_refinement_flags
_atom_site_type_symbol
TcA 0.44774(6) 0.88191(6) 0.21869(5) 0.0366(5) Uij ? . Tc
SA 0.2279(3) 1.0428(3) 0.2923(3) 0.107(4) Uij ? . S
O1A 0.5384(6) 0.7875(5) 0.3336(4) 0.047(5) Uij ? . O
O2A 0.5336(6) 0.9023(5) 0.0728(4) 0.063(6) Uij ? . O
O3A 0.4528(7) 0.8885(5) 0.3860(4) 0.052(5) Uij ? . O
O4A 0.4993(6) 1.0285(5) 0.1350(5) 0.055(6) Uij ? . O
O5A 0.3847(6) 0.7744(5) 0.3344(5) 0.049(5) Uij ? . O
O6A 0.3861(7) 0.8554(5) 0.0547(4) 0.062(6) Uij ? . O
N1A 0.5430(7) 0.8178(5) 0.2620(5) 0.042(6) Uij ? . N
N2A 0.5431(7) 0.8707(6) 0.1407(5) 0.049(6) Uij ? . N
N3A 0.4669(7) 0.9282(5) 0.3201(5) 0.041(6) Uij ? . N
N4A 0.4863(7) 0.9934(6) 0.2013(5) 0.044(6) Uij ? . N
N5A 0.3791(7) 0.7939(6) 0.2608(5) 0.041(6) Uij ? . N
N6A 0.3802(7) 0.8337(6) 0.1289(5) 0.045(7) Uij ? . N
N7A 0.3312(8) 0.9396(7) 0.2241(7) 0.054(7) Uij ? . N
C1A 0.6152(8) 0.8054(7) 0.2276(8) 0.047(8) Uij ? . C
C2A 0.6884(9) 0.7653(8) 0.2594(8) 0.053(9) Uij ? . C
C3A 0.7662(11) 0.7798(11) 0.2126(12) 0.090(13) Uij ? . C
C4A 0.7503(10) 0.7737(13) 0.1319(11) 0.088(13) Uij ? . C
C5A 0.6855(10) 0.8287(11) 0.1044(9) 0.075(11) Uij ? . C
C6A 0.6141(9) 0.8366(7) 0.1537(7) 0.047(8) Uij ? . C
C7A 0.4757(8) 0.9999(7) 0.3288(6) 0.041(7) Uij ? . C
C8A 0.4691(11) 1.0401(7) 0.4014(7) 0.062(9) Uij ? . C
C9A 0.4587(19) 1.1217(11) 0.3882(8) 0.132(19) Uij ? . C
C10A 0.5113(12) 1.1538(8) 0.3318(10) 0.080(12) Uij ? . C
C11A 0.5043(10) 1.1209(8) 0.2539(7) 0.052(8) Uij ? . C
C12A 0.4891(8) 1.0371(7) 0.2570(7) 0.040(7) Uij ? . C
C13A 0.3185(9) 0.7648(7) 0.2231(8) 0.042(7) Uij ? . C
C14A 0.2516(9) 0.7154(8) 0.2535(8) 0.060(9) Uij ? . C
C15A 0.1790(10) 0.7066(9) 0.1995(8) 0.063(9) Uij ? . C
C16A 0.2105(11) 0.6883(9) 0.1237(9) 0.067(10) Uij ? . C
C17A 0.2600(10) 0.7553(8) 0.0904(8) 0.064(10) Uij ? . C
C18A 0.3200(9) 0.7862(8) 0.1453(7) 0.047(8) Uij ? . C
C19A 0.4648(11) 0.7664(8) 0.4545(7) 0.063(9) Uij ? . C
C20A 0.2890(9) 0.9806(11) 0.2544(8) 0.061(10) Uij ? . C
BA 0.4594(11) 0.8049(8) 0.3759(7) 0.041(8) Uij ? . B
TcB 1.02922(6) 0.52416(5) 0.33879(5) 0.0353(5) Uij ? . Tc
SB 1.3084(3) 0.4913(3) 0.2374(3) 0.090(3) Uij ? . S
O1B 0.9350(5) 0.4035(5) 0.4209(5) 0.045(5) Uij ? . O
O2B 0.9468(6) 0.6737(4) 0.3262(5) 0.051(5) Uij ? . O
O3B 1.0896(6) 0.3996(5) 0.4372(5) 0.047(5) Uij ? . O
O4B 1.0914(6) 0.6864(5) 0.3773(5) 0.049(5) Uij ? . O
O5B 1.0242(6) 0.3573(4) 0.3194(4) 0.046(5) Uij ? . O
O6B 0.9828(6) 0.6214(5) 0.1980(5) 0.056(5) Uij ? . O
N1B 0.9307(6) 0.4779(6) 0.3980(5) 0.037(5) Uij ? . N
N2B 0.9350(7) 0.6032(6) 0.3539(5) 0.045(6) Uij ? . N
N3B 1.0938(6) 0.4753(7) 0.4241(5) 0.046(7) Uij ? . N
N4B 1.0929(7) 0.6113(6) 0.3946(6) 0.046(6) Uij ? . N
N5B 1.0125(7) 0.4247(5) 0.2853(6) 0.042(6) Uij ? . N
N6B 0.9918(6) 0.5510(6) 0.2271(6) 0.043(6) Uij ? . N
N7B 1.1455(7) 0.5205(6) 0.2856(6) 0.046(6) Uij ? . N
C1B 0.8634(8) 0.5122(8) 0.4150(6) 0.043(8) Uij ? . C
C2B 0.7889(9) 0.4805(9) 0.4538(8) 0.058(9) Uij ? . C
C3B 0.7286(13) 0.5366(12) 0.4762(12) 0.105(15) Uij ? . C
C4B 0.7205(14) 0.6040(14) 0.4363(17) 0.146(21) Uij ? . C
C5B 0.7949(9) 0.6439(8) 0.4008(8) 0.054(8) Uij ? . C
C6B 0.8661(8) 0.5878(8) 0.3889(8) 0.044(8) Uij ? . C
C7B 1.1498(8) 0.5129(8) 0.4616(7) 0.047(8) Uij ? . C
C8B 1.2049(9) 0.4814(9) 0.5211(8) 0.058(9) Uij ? . C
C9B 1.2787(11) 0.5330(11) 0.5384(10) 0.086(12) Uij ? . C
C10B 1.2563(12) 0.6114(10) 0.5481(10) 0.092(13) Uij ? . C
C11B 1.2099(10) 0.6447(8) 0.4805(9) 0.066(10) Uij ? . C
C12B 1.1488(8) 0.5929(7) 0.4448(8) 0.046(8) Uij ? . C
C13B 0.9987(8) 0.4241(7) 0.2126(8) 0.044(7) Uij ? . C
C14B 0.9883(10) 0.3520(7) 0.1701(7) 0.057(9) Uij ? . C
C15B 0.9408(10) 0.3695(8) 0.0955(7) 0.059(9) Uij ? . C
C16B 0.9830(10) 0.4332(9) 0.0570(7) 0.063(10) Uij ? . C
C17B 0.9737(9) 0.5054(8) 0.0982(7) 0.052(8) Uij ? . C
C18B 0.9893(8) 0.4955(7) 0.1809(7) 0.042(7) Uij ? . C
C19B 1.0097(8) 0.2775(7) 0.4328(7) 0.049(8) Uij ? . C
C20B 1.2127(9) 0.5090(7) 0.2660(7) 0.044(7) Uij ? . C
BB 1.0136(10) 0.3617(8) 0.4046(8) 0.041(8) Uij ? . B
H2AA 0.699 0.786 0.315 0.0625 Uiso ? . H
H2AB 0.675 0.706 0.261 0.0625 Uiso ? . H
H3AA 0.814 0.740 0.228 0.1005 Uiso ? . H
H3AB 0.789 0.836 0.224 0.1005 Uiso ? . H
H4AA 0.809 0.781 0.102 0.0979 Uiso ? . H
H4AB 0.725 0.719 0.121 0.0979 Uiso ? . H
H5AA 0.662 0.813 0.050 0.0850 Uiso ? . H
H5AB 0.717 0.882 0.100 0.0850 Uiso ? . H
H8AA 0.416 1.018 0.433 0.0718 Uiso ? . H
H8AB 0.527 1.033 0.433 0.0718 Uiso ? . H
H9AA 0.466 1.153 0.439 0.1416 Uiso ? . H
H9AB 0.395 1.128 0.368 0.1416 Uiso ? . H
H10AA 0.498 1.213 0.329 0.0898 Uiso ? . H
H10AB 0.575 1.145 0.351 0.0898 Uiso ? . H
H11AA 0.452 1.147 0.226 0.0621 Uiso ? . H
H11AB 0.562 1.132 0.223 0.0621 Uiso ? . H
H14AA 0.229 0.740 0.304 0.0700 Uiso ? . H
H14AB 0.278 0.661 0.265 0.0700 Uiso ? . H
H15AA 0.139 0.662 0.219 0.0729 Uiso ? . H
H15AB 0.143 0.758 0.197 0.0729 Uiso ? . H
H16AA 0.253 0.641 0.127 0.0770 Uiso ? . H
H16AB 0.158 0.674 0.088 0.0770 Uiso ? . H
H17AA 0.215 0.799 0.077 0.0739 Uiso ? . H
H17AB 0.293 0.739 0.041 0.0739 Uiso ? . H
H19AA 0.428 0.715 0.454 0.0733 Uiso ? . H
H19AB 0.440 0.804 0.496 0.0733 Uiso ? . H
H19AC 0.531 0.755 0.463 0.0733 Uiso ? . H
H2BA 0.810 0.449 0.502 0.0677 Uiso ? . H
H2BB 0.757 0.443 0.416 0.0677 Uiso ? . H
H3BA 0.747 0.553 0.532 0.1151 Uiso ? . H
H3BB 0.667 0.510 0.478 0.1151 Uiso ? . H
H4BA 0.679 0.590 0.391 0.1557 Uiso ? . H
H4BB 0.689 0.643 0.473 0.1557 Uiso ? . H
H5BA 0.816 0.688 0.438 0.0643 Uiso ? . H
H5BB 0.775 0.668 0.349 0.0643 Uiso ? . H
H8BA 1.169 0.475 0.572 0.0680 Uiso ? . H
H8BB 1.227 0.427 0.503 0.0680 Uiso ? . H
H9BA 1.320 0.531 0.491 0.0960 Uiso ? . H
H9BB 1.312 0.513 0.587 0.0960 Uiso ? . H
H10BA 1.214 0.613 0.595 0.1018 Uiso ? . H
H10BB 1.312 0.644 0.560 0.1018 Uiso ? . H
H11BA 1.257 0.659 0.439 0.0755 Uiso ? . H
H11BB 1.177 0.694 0.498 0.0755 Uiso ? . H
H14BA 1.049 0.328 0.157 0.0674 Uiso ? . H
H14BB 0.953 0.313 0.203 0.0674 Uiso ? . H
H15BA 0.877 0.386 0.109 0.0691 Uiso ? . H
H15BB 0.940 0.321 0.060 0.0691 Uiso ? . H
H16BA 0.955 0.440 0.003 0.0730 Uiso ? . H
H16BB 1.049 0.420 0.051 0.0730 Uiso ? . H
H17BA 1.020 0.545 0.077 0.0624 Uiso ? . H
H17BB 0.911 0.527 0.090 0.0624 Uiso ? . H
H19BA 1.024 0.241 0.387 0.0592 Uiso ? . H
H19BB 0.946 0.266 0.452 0.0592 Uiso ? . H
H19BC 1.056 0.275 0.477 0.0592 Uiso ? . H

loop_
_atom_type_symbol
_atom_type_description
_atom_type_scat_dispersion_real
_atom_type_scat_dispersion_imag
_atom_type_scat_source
C ? 0.017 0.009 'International Tables Vol. IV Table 2.2B'
H ? 0.000 0.000 'International Tables Vol. IV Table 2.2B'
B ? 0.008 0.004 'International Tables Vol. IV Table 2.2B'
N ? 0.029 0.018 'International Tables Vol. IV Table 2.2B'
O ? 0.047 0.032 'International Tables Vol. IV Table 2.2B'
S ? 0.319 0.557 'International Tables Vol. IV Table 2.2B'
Tc ? -0.145 3.005 'International Tables Vol. IV Table 2.2B'

loop_
_geom_angle_atom_site_label_1
_geom_angle_atom_site_label_2
_geom_angle_atom_site_label_3
_geom_angle
_geom_angle_site_symmetry_1
_geom_angle_site_symmetry_2
_geom_angle_site_symmetry_3
_geom_angle_publ_flag
N1a Tca N2a 70.6(4) ? ? ? ?
N1a Tca N3a 77.0(4) ? ? ? ?
N1a Tca N4a 111.9(4) ? ? ? ?
N1a Tca N5a 79.7(4) ? ? ? ?
N1a Tca N6a 115.7(4) ? ? ? ?
N1a Tca N7a 153.8(4) ? ? ? ?
N2a Tca N3a 122.8(4) ? ? ? ?
N2a Tca N4a 77.3(4) ? ? ? ?
N2a Tca N5a 124.1(4) ? ? ? ?
N2a Tca N6a 79.1(4) ? ? ? ?
N2a Tca N7a 135.5(4) ? ? ? ?
N3a Tca N4a 72.9(4) ? ? ? ?
N3a Tca N5a 93.4(4) ? ? ? ?
N3a Tca N6a 158.1(4) ? ? ? ?
N3a Tca N7a 83.7(4) ? ? ? ?
N4a Tca N5a 158.6(4) ? ? ? ?
N4a Tca N6a 114.6(4) ? ? ? ?
N4a Tca N7a 78.4(4) ? ? ? ?
N5a Tca N6a 72.8(4) ? ? ? ?
N5a Tca N7a 84.0(4) ? ? ? ?
N6a Tca N7a 78.1(4) ? ? ? ?
N1a O1a Ba 115.5(9) ? ? ? ?
N3a O3a Ba 112.8(8) ? ? ? ?
N5a O5a Ba 116.0(9) ? ? ? ?
Tca N1a O1a 122.0(8) ? ? ? ?
Tca N1a C1a 123.5(8) ? ? ? ?
O1a N1a C1a 114.4(10) ? ? ? ?
Tca N2a O2a 119.4(8) ? ? ? ?
Tca N2a C6a 123.6(8) ? ? ? ?
O2a N2a C6a 117.0(10) ? ? ? ?
Tca N3a O3a 122.2(7) ? ? ? ?
Tca N3a C7a 121.8(8) ? ? ? ?
O3a N3a C7a 114.5(9) ? ? ? ?
Tca N4a O4a 127.5(8) ? ? ? ?
Tca N4a C12a 118.2(8) ? ? ? ?
O4a N4a C12a 113.8(10) ? ? ? ?
Tca N5a O5a 121.0(8) ? ? ? ?
Tca N5a C13a 120.6(8) ? ? ? ?
O5a N5a C13a 117.1(10) ? ? ? ?
Tca N6a O6a 125.8(8) ? ? ? ?
Tca N6a C18a 117.3(8) ? ? ? ?
O6a N6a C18a 116.3(10) ? ? ? ?
Tca N7a C20a 148.5(11) ? ? ? ?
N1a C1a C2a 125.3(12) ? ? ? ?
N1a C1a C6a 111.0(11) ? ? ? ?
C2a C1a C6a 123.7(12) ? ? ? ?
C1a C2a C3a 109.8(12) ? ? ? ?
C2a C3a C4a 113.3(15) ? ? ? ?
C3a C4a C5a 113.0(15) ? ? ? ?
C4a C5a C6a 113.3(14) ? ? ? ?
N2a C6a C1a 110.9(11) ? ? ? ?
N2a C6a C5a 127.7(13) ? ? ? ?
C1a C6a C5a 121.3(13) ? ? ? ?
N3a C7a C8a 124.9(11) ? ? ? ?
N3a C7a C12a 110.8(10) ? ? ? ?
C8a C7a C12a 124.2(11) ? ? ? ?
C7a C8a C9a 109.9(11) ? ? ? ?
C8a C9a C10a 116.2(19) ? ? ? ?
C9a C10a C11a 117.1(13) ? ? ? ?
C10a C11a C12a 110.9(11) ? ? ? ?
N4a C12a C7a 114.3(10) ? ? ? ?
N4a C12a C11a 125.5(11) ? ? ? ?
C7a C12a C11a 120.2(11) ? ? ? ?
N5a C13a C14a 125.4(13) ? ? ? ?
N5a C13a C18a 113.0(12) ? ? ? ?
C14a C13a C18a 121.6(13) ? ? ? ?
C13a C14a C15a 111.6(12) ? ? ? ?
C14a C15a C16a 110.9(13) ? ? ? ?
C15a C16a C17a 110.7(12) ? ? ? ?
C16a C17a C18a 110.7(12) ? ? ? ?
N6a C18a C13a 113.5(12) ? ? ? ?
N6a C18a C17a 124.1(12) ? ? ? ?
C13a C18a C17a 122.4(13) ? ? ? ?
Sa C20a N7a 175.9(14) ? ? ? ?
O1a Ba O3a 109.1(10) ? ? ? ?
O1a Ba O5a 109.3(10) ? ? ? ?
O1a Ba C19a 108.7(12) ? ? ? ?
O3a Ba O5a 111.4(11) ? ? ? ?
O3a Ba C19a 109.1(10) ? ? ? ?
O5a Ba C19a 109.3(11) ? ? ? ?
N1b Tcb N2b 70.2(4) ? ? ? ?
N1b Tcb N3b 79.5(4) ? ? ? ?
N1b Tcb N4b 114.2(4) ? ? ? ?
N1b Tcb N5b 78.3(4) ? ? ? ?
N1b Tcb N6b 111.4(4) ? ? ? ?
N1b Tcb N7b 153.7(4) ? ? ? ?
N2b Tcb N3b 123.6(4) ? ? ? ?
N2b Tcb N4b 77.2(4) ? ? ? ?
N2b Tcb N5b 124.2(4) ? ? ? ?
N2b Tcb N6b 76.8(4) ? ? ? ?
N2b Tcb N7b 136.1(4) ? ? ? ?
N3b Tcb N4b 73.6(5) ? ? ? ?
N3b Tcb N5b 92.8(5) ? ? ? ?
N3b Tcb N6b 159.6(4) ? ? ? ?
N3b Tcb N7b 83.7(4) ? ? ? ?
N4b Tcb N5b 158.5(4) ? ? ? ?
N4b Tcb N6b 114.4(4) ? ? ? ?
N4b Tcb N7b 79.6(4) ? ? ? ?
N5b Tcb N6b 73.5(4) ? ? ? ?
N5b Tcb N7b 82.5(4) ? ? ? ?
N6b Tcb N7b 79.6(4) ? ? ? ?
N1b O1b Bb 117.6(9) ? ? ? ?
N3b O3b Bb 114.6(9) ? ? ? ?
N5b O5b Bb 112.8(8) ? ? ? ?
Tcb N1b O1b 119.9(7) ? ? ? ?
Tcb N1b C1b 124.5(9) ? ? ? ?
O1b N1b C1b 115.6(10) ? ? ? ?
Tcb N2b O2b 118.8(8) ? ? ? ?
Tcb N2b C6b 121.8(9) ? ? ? ?
O2b N2b C6b 119.5(10) ? ? ? ?
Tcb N3b O3b 121.7(8) ? ? ? ?
Tcb N3b C7b 120.8(10) ? ? ? ?
O3b N3b C7b 116.8(11) ? ? ? ?
Tcb N4b O4b 127.1(8) ? ? ? ?
Tcb N4b C12b 117.9(9) ? ? ? ?
O4b N4b C12b 114.4(11) ? ? ? ?
Tcb N5b O5b 122.6(7) ? ? ? ?
Tcb N5b C13b 119.7(8) ? ? ? ?
O5b N5b C13b 117.3(9) ? ? ? ?
Tcb N6b O6b 126.2(8) ? ? ? ?
Tcb N6b C18b 116.0(8) ? ? ? ?
O6b N6b C18b 117.0(10) ? ? ? ?
Tcb N7b C20b 167.5(10) ? ? ? ?
N1b C1b C2b 126.7(13) ? ? ? ?
N1b C1b C6b 110.6(11) ? ? ? ?
C2b C1b C6b 122.7(12) ? ? ? ?
C1b C2b C3b 113.0(14) ? ? ? ?
C2b C3b C4b 120.8(17) ? ? ? ?
C3b C4b C5b 123.1(18) ? ? ? ?
C4b C5b C6b 108.9(13) ? ? ? ?
N2b C6b C1b 112.9(11) ? ? ? ?
N2b C6b C5b 123.6(12) ? ? ? ?
C1b C6b C5b 123.5(11) ? ? ? ?
N3b C7b C8b 125.3(14) ? ? ? ?
N3b C7b C12b 112.9(12) ? ? ? ?
C8b C7b C12b 121.6(12) ? ? ? ?
C7b C8b C9b 111.6(13) ? ? ? ?
C8b C9b C10b 114.9(14) ? ? ? ?
C9b C10b C11b 113.0(14) ? ? ? ?
C10b C11b C12b 114.4(13) ? ? ? ?
N4b C12b C7b 113.4(11) ? ? ? ?
N4b C12b C11b 125.7(13) ? ? ? ?
C7b C12b C11b 120.8(12) ? ? ? ?
N5b C13b C14b 121.8(11) ? ? ? ?
N5b C13b C18b 114.2(11) ? ? ? ?
C14b C13b C18b 123.8(12) ? ? ? ?
C13b C14b C15b 108.5(11) ? ? ? ?
C14b C15b C16b 109.6(12) ? ? ? ?
C15b C16b C17b 112.6(11) ? ? ? ?
C16b C17b C18b 111.7(11) ? ? ? ?
N6b C18b C13b 115.5(11) ? ? ? ?
N6b C18b C17b 123.1(11) ? ? ? ?
C13b C18b C17b 121.4(12) ? ? ? ?
Sb C20b N7b 179.1(13) ? ? ? ?
O1b Bb O3b 111.6(10) ? ? ? ?
O1b Bb O5b 108.3(10) ? ? ? ?
O1b Bb C19b 112.4(11) ? ? ? ?
O3b Bb O5b 108.9(11) ? ? ? ?
O3b Bb C19b 109.5(10) ? ? ? ?

loop_
_geom_bond_atom_site_label_1
_geom_bond_atom_site_label_2
_geom_bond_distance
_geom_bond_site_symmetry_1
_geom_bond_site_symmetry_2
_geom_bond_publ_flag
Tca N1a 2.046(11) ? ? ?
Tca N2a 2.069(11) ? ? ?
Tca N3a 2.026(9) ? ? ?
Tca N4a 2.105(10) ? ? ?
Tca N5a 2.055(10) ? ? ?
Tca N6a 2.119(10) ? ? ?
Tca N7a 2.113(12) ? ? ?
Sa C20a 1.623(19) ? ? ?
O1a N1a 1.400(12) ? ? ?
O1a Ba 1.495(19) ? ? ?
O2a N2a 1.354(12) ? ? ?
O3a N3a 1.399(11) ? ? ?
O3a Ba 1.507(16) ? ? ?
O4a N4a 1.363(12) ? ? ?
O5a N5a 1.374(13) ? ? ?
O5a Ba 1.501(18) ? ? ?
O6a N6a 1.394(13) ? ? ?
N1a C1a 1.319(17) ? ? ?
N2a C6a 1.299(18) ? ? ?
N3a C7a 1.298(15) ? ? ?
N4a C12a 1.273(16) ? ? ?
N5a C13a 1.283(18) ? ? ?
N6a C18a 1.309(18) ? ? ?
N7a C20a 1.131(22) ? ? ?
C1a C2a 1.477(19) ? ? ?
C1a C6a 1.441(19) ? ? ?
C2a C3a 1.514(24) ? ? ?
C3a C4a 1.48(3) ? ? ?
C4a C5a 1.50(3) ? ? ?
C5a C6a 1.443(20) ? ? ?
C7a C8a 1.493(17) ? ? ?
C7a C12a 1.469(16) ? ? ?
C8a C9a 1.485(24) ? ? ?
C9a C10a 1.43(3) ? ? ?
C10a C11a 1.524(22) ? ? ?
C11a C12a 1.517(18) ? ? ?
C13a C14a 1.481(20) ? ? ?
C13a C18a 1.453(19) ? ? ?
C14a C15a 1.511(22) ? ? ?
C15a C16a 1.489(22) ? ? ?
C16a C17a 1.551(24) ? ? ?
C17a C18a 1.476(20) ? ? ?
C19a Ba 1.575(18) ? ? ?
Tcb N1b 2.061(10) ? ? ?
Tcb N2b 2.071(11) ? ? ?
Tcb N3b 2.040(11) ? ? ?
Tcb N4b 2.108(11) ? ? ?
Tcb N5b 2.037(10) ? ? ?
Tcb N6b 2.149(10) ? ? ?
Tcb N7b 2.074(10) ? ? ?
Sb C20b 1.629(15) ? ? ?
O1b N1b 1.392(13) ? ? ?
O1b Bb 1.479(17) ? ? ?
O2b N2b 1.366(13) ? ? ?
O3b N3b 1.373(15) ? ? ?
O3b Bb 1.499(18) ? ? ?
O4b N4b 1.377(14) ? ? ?
O5b N5b 1.364(12) ? ? ?
O5b Bb 1.544(16) ? ? ?
O6b N6b 1.370(13) ? ? ?
N1b C1b 1.265(16) ? ? ?
N2b C6b 1.287(17) ? ? ?
N3b C7b 1.300(17) ? ? ?
N4b C12b 1.305(17) ? ? ?
N5b C13b 1.325(17) ? ? ?
N6b C18b 1.294(17) ? ? ?
N7b C20b 1.138(17) ? ? ?
C1b C2b 1.483(19) ? ? ?
C1b C6b 1.431(19) ? ? ?
C2b C3b 1.44(3) ? ? ?
C3b C4b 1.41(3) ? ? ?
C4b C5b 1.52(3) ? ? ?
C5b C6b 1.523(19) ? ? ?
C7b C8b 1.490(18) ? ? ?
C7b C12b 1.462(20) ? ? ?
C8b C9b 1.518(22) ? ? ?
C9b C10b 1.45(3) ? ? ?
C10b C11b 1.541(23) ? ? ?
C11b C12b 1.483(20) ? ? ?
C13b C14b 1.506(18) ? ? ?
C13b C18b 1.405(18) ? ? ?
C14b C15b 1.569(20) ? ? ?
C15b C16b 1.488(22) ? ? ?
C16b C17b 1.495(20) ? ? ?
C17b C18b 1.519(17) ? ? ?

loop_
_geom_contact_atom_site_label_1
_geom_contact_atom_site_label_2
_geom_contact_distance
_geom_contact_site_symmetry_1
_geom_contact_site_symmetry_2
_geom_contact_publ_flag
? ? ? ? ? ?

loop_
_geom_torsion_atom_site_label_1
_geom_torsion_atom_site_label_2
_geom_torsion_atom_site_label_3
_geom_torsion_atom_site_label_4
_geom_torsion
_geom_torsion_site_symmetry_1
_geom_torsion_site_symmetry_2
_geom_torsion_site_symmetry_3
_geom_torsion_site_symmetry_4
_geom_torsion_publ_flag
? ? ? ? ? ? ? ? ? ?
